data_2237323
loop_
_publ_author_name
'N\"arhi, Sari M.'
'Oilunkaniemi, Raija'
'Laitinen, Risto S.'

_publ_section_title
;
 Tetrabromido[4-(triphenylphosphanyloxy)butyl]tellurium acetonitrile
 monosolvate
;
_journal_coeditor_code HB7012
_journal_issue 2
_journal_name_full 'Acta Crystallographica Section E'
_journal_page_first m88
_journal_paper_doi 10.1107/S1600536812051707
_journal_volume 69
_journal_year 2013
_chemical_formula_iupac '[Te Br4 (C22 H23 O P)], C2 H3 N'
_chemical_formula_moiety 'C22 H23 Br4 O P Te, C2 H3 N'
_chemical_formula_sum 'C24 H26 Br4 N O P Te'
_chemical_formula_weight 822.67
_chemical_name_systematic
;
Tetrabromo[4-(triphenylphosphanyloxy)butyl]tellurium acetonitrile
monosolvate
;
_space_group_IT_number 14
_symmetry_cell_setting monoclinic
_symmetry_space_group_name_Hall '-P 2yn'
_symmetry_space_group_name_H-M 'P 1 21/n 1'
_atom_sites_solution_hydrogens geom
_atom_sites_solution_primary direct
_atom_sites_solution_secondary difmap
_audit_creation_method SHELXL-97
_cell_angle_alpha 90.00
_cell_angle_beta 94.92(3)
_cell_angle_gamma 90.00
_cell_formula_units_Z 4
_cell_length_a 9.3195(19)
_cell_length_b 13.899(3)
_cell_length_c 21.962(4)
_cell_measurement_reflns_used 3714
_cell_measurement_temperature 150(2)
_cell_measurement_theta_max 25.00
_cell_measurement_theta_min 2.31
_cell_volume 2834.3(10)
_computing_cell_refinement 'DENZO-SMN (Otwinowski & Minor, 1997)'
_computing_data_collection 'COLLECT (Bruker, 2008)'
_computing_data_reduction 'DENZO-SMN (Otwinowski & Minor, 1997)'
_computing_molecular_graphics 'DIAMOND (Brandenburg, 2006)'
_computing_publication_material 'WinGX (Farrugia, 2012)'
_computing_structure_refinement 'SHELXL97 (Sheldrick, 2008)'
_computing_structure_solution 'SHELXS97 (Sheldrick, 2008)'
_diffrn_ambient_temperature 150(2)
_diffrn_measured_fraction_theta_full 0.941
_diffrn_measured_fraction_theta_max 0.941
_diffrn_measurement_device_type 'Bruker--Nonius KappaCCD'
_diffrn_measurement_method '\f scans, and \w scans with \k offsets'
_diffrn_radiation_monochromator graphite
_diffrn_radiation_source 'fine-focus sealed tube'
_diffrn_radiation_type MoK\a
_diffrn_radiation_wavelength 0.71073
_diffrn_reflns_av_R_equivalents 0.0732
_diffrn_reflns_av_sigmaI/netI 0.0750
_diffrn_reflns_limit_h_max 10
_diffrn_reflns_limit_h_min -11
_diffrn_reflns_limit_k_max 16
_diffrn_reflns_limit_k_min -15
_diffrn_reflns_limit_l_max 26
_diffrn_reflns_limit_l_min -24
_diffrn_reflns_number 11187
_diffrn_reflns_theta_full 25.00
_diffrn_reflns_theta_max 25.00
_diffrn_reflns_theta_min 2.31
_exptl_absorpt_coefficient_mu 6.762
_exptl_absorpt_correction_T_max 0.7286
_exptl_absorpt_correction_T_min 0.5512
_exptl_absorpt_correction_type multi-scan
_exptl_absorpt_process_details '(SADABS; Sheldrick, 2008)'
_exptl_crystal_colour yellow
_exptl_crystal_density_diffrn 1.928
_exptl_crystal_density_method 'not measured'
_exptl_crystal_description plate
_exptl_crystal_F_000 1568
_exptl_crystal_size_max 0.10
_exptl_crystal_size_mid 0.10
_exptl_crystal_size_min 0.05
_refine_diff_density_max 0.880
_refine_diff_density_min -0.789
_refine_ls_extinction_coef 0.0024(3)
_refine_ls_extinction_expression Fc^*^=kFc[1+0.001xFc^2^\l^3^/sin(2\q)]^-1/4^
_refine_ls_extinction_method 'SHELXS97 (Sheldrick, 2008)'
_refine_ls_goodness_of_fit_ref 1.067
_refine_ls_hydrogen_treatment constr
_refine_ls_matrix_type full
_refine_ls_number_parameters 291
_refine_ls_number_reflns 4684
_refine_ls_number_restraints 0
_refine_ls_restrained_S_all 1.067
_refine_ls_R_factor_all 0.0660
_refine_ls_R_factor_gt 0.0480
_refine_ls_shift/su_max 0.000
_refine_ls_shift/su_mean 0.000
_refine_ls_structure_factor_coef Fsqd
_refine_ls_weighting_details 'calc w=1/[\s^2^(Fo^2^)+(0.0606P)^2^+8.1058P] where P=(Fo^2^+2Fc^2^)/3'
_refine_ls_weighting_scheme calc
_refine_ls_wR_factor_gt 0.1162
_refine_ls_wR_factor_ref 0.1345
_reflns_number_gt 3714
_reflns_number_total 4684
_reflns_threshold_expression I>2\s(I)
_cod_data_source_file hb7012.cif
_cod_data_source_block I
_cod_original_sg_symbol_H-M 'P 21/n'
_cod_database_code 2237323
_cod_database_fobs_code 2237323

loop_
_symmetry_equiv_pos_as_xyz
'x, y, z'
'-x+1/2, y+1/2, -z+1/2'
'-x, -y, -z'
'x-1/2, -y-1/2, z-1/2'

loop_
_atom_site_type_symbol
_atom_site_label
_atom_site_fract_x
_atom_site_fract_y
_atom_site_fract_z
_atom_site_U_iso_or_equiv
_atom_site_adp_type
_atom_site_calc_flag
_atom_site_refinement_flags
_atom_site_occupancy
_atom_site_symmetry_multiplicity
Te Te1 0.55868(5) 0.29462(3) -0.09855(2) 0.02466(19) Uani d . 1 1
Br Br1 0.40006(9) 0.21866(6) -0.19512(3) 0.0335(2) Uani d . 1 1
Br Br2 0.50893(9) 0.14024(6) -0.03152(4) 0.0356(2) Uani d . 1 1
Br Br3 0.59404(9) 0.45190(6) -0.16944(4) 0.0388(2) Uani d . 1 1
Br Br4 0.71342(9) 0.37800(6) -0.00436(4) 0.0380(2) Uani d . 1 1
P P1 0.0720(2) 0.26347(14) 0.10968(8) 0.0248(4) Uani d . 1 1
O O1 0.0848(5) 0.2852(3) 0.0403(2) 0.0275(11) Uani d . 1 1
C C1 0.1193(8) 0.3822(5) 0.0189(3) 0.0288(17) Uani d . 1 1
H H1A 0.2167 0.4017 0.0361 0.035 Uiso calc R 1 1
H H1B 0.0488 0.4295 0.0321 0.035 Uiso calc R 1 1
C C2 0.1130(8) 0.3783(6) -0.0504(3) 0.0303(17) Uani d . 1 1
H H2A 0.1202 0.4447 -0.0660 0.036 Uiso calc R 1 1
H H2B 0.0177 0.3527 -0.0660 0.036 Uiso calc R 1 1
C C3 0.2297(7) 0.3172(5) -0.0764(3) 0.0269(16) Uani d . 1 1
H H3A 0.2302 0.2520 -0.0582 0.032 Uiso calc R 1 1
H H3B 0.2090 0.3108 -0.1212 0.032 Uiso calc R 1 1
C C4 0.3740(8) 0.3632(5) -0.0625(3) 0.0285(17) Uani d . 1 1
H H4A 0.3930 0.3671 -0.0175 0.034 Uiso calc R 1 1
H H4B 0.3680 0.4300 -0.0781 0.034 Uiso calc R 1 1
C C11 -0.0254(8) 0.1540(5) 0.1093(3) 0.0281(16) Uani d . 1 1
C C12 -0.0930(9) 0.1166(6) 0.0554(4) 0.041(2) Uani d . 1 1
H H12 -0.0853 0.1485 0.0176 0.049 Uiso calc R 1 1
C C13 -0.1719(10) 0.0320(6) 0.0577(4) 0.049(2) Uani d . 1 1
H H13 -0.2202 0.0065 0.0214 0.059 Uiso calc R 1 1
C C14 -0.1801(9) -0.0147(6) 0.1125(4) 0.042(2) Uani d . 1 1
H H14 -0.2315 -0.0737 0.1134 0.050 Uiso calc R 1 1
C C15 -0.1146(9) 0.0226(6) 0.1663(4) 0.0385(19) Uani d . 1 1
H H15 -0.1236 -0.0098 0.2039 0.046 Uiso calc R 1 1
C C16 -0.0364(9) 0.1066(5) 0.1656(3) 0.0329(18) Uani d . 1 1
H H16 0.0093 0.1323 0.2024 0.039 Uiso calc R 1 1
C C21 -0.0209(8) 0.3556(5) 0.1456(3) 0.0284(17) Uani d . 1 1
C C22 -0.1690(8) 0.3508(5) 0.1482(3) 0.0304(17) Uani d . 1 1
H H22 -0.2204 0.2960 0.1323 0.036 Uiso calc R 1 1
C C23 -0.2421(9) 0.4246(6) 0.1736(3) 0.0371(19) Uani d . 1 1
H H23 -0.3432 0.4202 0.1758 0.045 Uiso calc R 1 1
C C24 -0.1682(9) 0.5055(6) 0.1959(3) 0.0356(19) Uani d . 1 1
H H24 -0.2189 0.5570 0.2128 0.043 Uiso calc R 1 1
C C25 -0.0214(9) 0.5113(6) 0.1936(4) 0.039(2) Uani d . 1 1
H H25 0.0288 0.5665 0.2096 0.046 Uiso calc R 1 1
C C26 0.0539(9) 0.4379(5) 0.1684(3) 0.0340(18) Uani d . 1 1
H H26 0.1551 0.4428 0.1665 0.041 Uiso calc R 1 1
C C31 0.2498(8) 0.2506(5) 0.1460(3) 0.0294(17) Uani d . 1 1
C C32 0.2787(9) 0.2633(6) 0.2092(3) 0.0364(19) Uani d . 1 1
H H32 0.2041 0.2809 0.2339 0.044 Uiso calc R 1 1
C C33 0.4197(9) 0.2496(6) 0.2351(4) 0.040(2) Uani d . 1 1
H H33 0.4415 0.2593 0.2777 0.048 Uiso calc R 1 1
C C34 0.5280(9) 0.2221(6) 0.1991(4) 0.042(2) Uani d . 1 1
H H34 0.6233 0.2132 0.2172 0.050 Uiso calc R 1 1
C C35 0.4976(9) 0.2076(6) 0.1372(4) 0.045(2) Uani d . 1 1
H H35 0.5709 0.1867 0.1128 0.054 Uiso calc R 1 1
C C36 0.3595(8) 0.2239(6) 0.1110(4) 0.0371(19) Uani d . 1 1
H H36 0.3397 0.2165 0.0681 0.044 Uiso calc R 1 1
N N1 0.8684(11) 0.1649(8) -0.1169(5) 0.075(3) Uani d . 1 1
C C5 0.7977(12) 0.1025(8) -0.1349(5) 0.052(2) Uani d . 1 1
C C6 0.7060(13) 0.0250(8) -0.1577(6) 0.073(3) Uani d . 1 1
H H6A 0.6813 -0.0153 -0.1235 0.110 Uiso calc R 1 1
H H6B 0.7565 -0.0139 -0.1864 0.110 Uiso calc R 1 1
H H6C 0.6177 0.0515 -0.1788 0.110 Uiso calc R 1 1

loop_
_atom_site_aniso_label
_atom_site_aniso_U_11
_atom_site_aniso_U_22
_atom_site_aniso_U_33
_atom_site_aniso_U_12
_atom_site_aniso_U_13
_atom_site_aniso_U_23
Te1 0.0209(3) 0.0284(3) 0.0246(3) 0.00017(19) 0.00156(19) -0.00170(19)
Br1 0.0357(5) 0.0387(5) 0.0257(4) -0.0025(3) 0.0001(3) -0.0071(3)
Br2 0.0376(5) 0.0335(5) 0.0356(4) 0.0018(3) 0.0013(3) 0.0055(3)
Br3 0.0325(5) 0.0403(5) 0.0441(5) -0.0040(4) 0.0061(3) 0.0102(4)
Br4 0.0295(5) 0.0459(5) 0.0370(4) -0.0024(4) -0.0062(3) -0.0085(4)
P1 0.0229(10) 0.0277(10) 0.0240(9) -0.0022(8) 0.0038(7) 0.0036(8)
O1 0.029(3) 0.027(3) 0.026(3) 0.000(2) 0.001(2) 0.004(2)
C1 0.034(4) 0.027(4) 0.026(4) -0.001(3) 0.003(3) 0.007(3)
C2 0.030(4) 0.034(4) 0.027(4) -0.002(3) 0.002(3) 0.002(3)
C3 0.023(4) 0.036(4) 0.023(4) 0.000(3) 0.008(3) -0.002(3)
C4 0.024(4) 0.029(4) 0.033(4) 0.001(3) 0.005(3) -0.001(3)
C11 0.032(4) 0.025(4) 0.027(4) -0.001(3) 0.003(3) 0.002(3)
C12 0.048(5) 0.043(5) 0.029(4) -0.010(4) -0.008(4) 0.003(4)
C13 0.055(6) 0.044(5) 0.046(5) -0.015(4) -0.017(4) 0.000(4)
C14 0.027(5) 0.030(4) 0.067(6) -0.005(3) 0.001(4) -0.001(4)
C15 0.043(5) 0.032(4) 0.043(5) -0.008(4) 0.014(4) 0.000(4)
C16 0.040(5) 0.034(4) 0.026(4) -0.004(4) 0.009(3) -0.001(3)
C21 0.031(4) 0.031(4) 0.022(4) 0.003(3) -0.002(3) -0.003(3)
C22 0.026(4) 0.036(4) 0.029(4) -0.004(3) 0.001(3) 0.001(3)
C23 0.037(5) 0.043(5) 0.033(4) 0.004(4) 0.012(4) 0.008(4)
C24 0.053(6) 0.033(4) 0.022(4) 0.014(4) 0.009(4) 0.001(3)
C25 0.047(5) 0.031(4) 0.036(4) -0.001(4) -0.002(4) -0.001(4)
C26 0.039(5) 0.029(4) 0.035(4) 0.002(3) 0.007(4) 0.003(3)
C31 0.027(4) 0.026(4) 0.034(4) -0.003(3) -0.002(3) 0.009(3)
C32 0.040(5) 0.039(5) 0.029(4) 0.003(4) -0.004(3) 0.004(4)
C33 0.036(5) 0.036(5) 0.045(5) -0.006(4) -0.008(4) 0.013(4)
C34 0.030(5) 0.049(5) 0.045(5) -0.003(4) -0.006(4) 0.014(4)
C35 0.028(5) 0.058(6) 0.051(5) -0.008(4) 0.006(4) 0.004(4)
C36 0.024(4) 0.047(5) 0.040(4) -0.001(4) 0.002(3) 0.005(4)
N1 0.071(7) 0.074(7) 0.084(7) 0.010(6) 0.031(6) -0.015(6)
C5 0.054(6) 0.050(6) 0.054(6) 0.021(5) 0.015(5) 0.006(5)
C6 0.071(8) 0.057(7) 0.088(8) 0.016(6) -0.016(6) -0.019(6)

loop_
_atom_type_symbol
_atom_type_description
_atom_type_scat_dispersion_real
_atom_type_scat_dispersion_imag
_atom_type_scat_source
C C 0.0033 0.0016 'International Tables Vol C Tables 4.2.6.8 and 6.1.1.4'
H H 0.0000 0.0000 'International Tables Vol C Tables 4.2.6.8 and 6.1.1.4'
O O 0.0106 0.0060 'International Tables Vol C Tables 4.2.6.8 and 6.1.1.4'
P P 0.1023 0.0942 'International Tables Vol C Tables 4.2.6.8 and 6.1.1.4'
Br Br -0.2901 2.4595 'International Tables Vol C Tables 4.2.6.8 and 6.1.1.4'
Te Te -0.5308 1.6751 'International Tables Vol C Tables 4.2.6.8 and 6.1.1.4'
N N 0.0061 0.0033 'International Tables Vol C Tables 4.2.6.8 and 6.1.1.4'

loop_
_geom_angle_atom_site_label_1
_geom_angle_atom_site_label_2
_geom_angle_atom_site_label_3
_geom_angle
_geom_angle_publ_flag
C4 Te1 Br2 88.4(2) n
C4 Te1 Br4 85.4(2) n
Br2 Te1 Br4 91.68(3) n
C4 Te1 Br1 93.5(2) n
Br2 Te1 Br1 90.55(3) n
Br4 Te1 Br1 177.46(3) ?
C4 Te1 Br3 89.7(2) n
Br2 Te1 Br3 176.86(3) ?
Br4 Te1 Br3 90.61(3) n
Br1 Te1 Br3 87.11(3) n
O1 P1 C21 112.0(3) ?
O1 P1 C11 104.1(3) ?
C21 P1 C11 110.7(4) ?
O1 P1 C31 107.9(3) ?
C21 P1 C31 110.2(4) ?
C11 P1 C31 111.8(3) ?
C1 O1 P1 121.6(4) ?
O1 C1 C2 107.2(6) ?
O1 C1 H1A 110.3 ?
C2 C1 H1A 110.3 ?
O1 C1 H1B 110.3 ?
C2 C1 H1B 110.3 ?
H1A C1 H1B 108.5 ?
C1 C2 C3 115.3(6) ?
C1 C2 H2A 108.5 ?
C3 C2 H2A 108.5 ?
C1 C2 H2B 108.5 ?
C3 C2 H2B 108.5 ?
H2A C2 H2B 107.5 ?
C4 C3 C2 110.0(6) ?
C4 C3 H3A 109.7 ?
C2 C3 H3A 109.7 ?
C4 C3 H3B 109.7 ?
C2 C3 H3B 109.7 ?
H3A C3 H3B 108.2 ?
C3 C4 Te1 117.6(5) ?
C3 C4 H4A 107.9 ?
Te1 C4 H4A 107.9 ?
C3 C4 H4B 107.9 ?
Te1 C4 H4B 107.9 ?
H4A C4 H4B 107.2 ?
C12 C11 C16 120.6(7) ?
C12 C11 P1 121.2(6) ?
C16 C11 P1 118.2(6) ?
C13 C12 C11 119.1(7) ?
C13 C12 H12 120.4 ?
C11 C12 H12 120.4 ?
C14 C13 C12 120.0(8) ?
C14 C13 H13 120.0 ?
C12 C13 H13 120.0 ?
C13 C14 C15 121.1(8) ?
C13 C14 H14 119.4 ?
C15 C14 H14 119.4 ?
C16 C15 C14 120.2(8) ?
C16 C15 H15 119.9 ?
C14 C15 H15 119.9 ?
C15 C16 C11 118.9(7) ?
C15 C16 H16 120.5 ?
C11 C16 H16 120.5 ?
C22 C21 C26 119.2(7) ?
C22 C21 P1 120.7(6) ?
C26 C21 P1 120.0(6) ?
C23 C22 C21 120.7(7) ?
C23 C22 H22 119.7 ?
C21 C22 H22 119.7 ?
C22 C23 C24 120.0(8) ?
C22 C23 H23 120.0 ?
C24 C23 H23 120.0 ?
C25 C24 C23 120.0(7) ?
C25 C24 H24 120.0 ?
C23 C24 H24 120.0 ?
C24 C25 C26 120.9(8) ?
C24 C25 H25 119.5 ?
C26 C25 H25 119.5 ?
C25 C26 C21 119.3(8) ?
C25 C26 H26 120.4 ?
C21 C26 H26 120.4 ?
C36 C31 C32 119.7(7) ?
C36 C31 P1 118.8(6) ?
C32 C31 P1 121.4(6) ?
C33 C32 C31 118.6(8) ?
C33 C32 H32 120.7 ?
C31 C32 H32 120.7 ?
C34 C33 C32 120.6(8) ?
C34 C33 H33 119.7 ?
C32 C33 H33 119.7 ?
C35 C34 C33 120.3(8) ?
C35 C34 H34 119.9 ?
C33 C34 H34 119.9 ?
C34 C35 C36 119.5(8) ?
C34 C35 H35 120.3 ?
C36 C35 H35 120.3 ?
C31 C36 C35 121.3(8) ?
C31 C36 H36 119.4 ?
C35 C36 H36 119.4 ?
N1 C5 C6 178.8(11) ?
C5 C6 H6A 109.5 ?
C5 C6 H6B 109.5 ?
H6A C6 H6B 109.5 ?
C5 C6 H6C 109.5 ?
H6A C6 H6C 109.5 ?
H6B C6 H6C 109.5 ?

loop_
_geom_bond_atom_site_label_1
_geom_bond_atom_site_label_2
_geom_bond_distance
_geom_bond_publ_flag
Te1 C4 2.176(7) yes
Te1 Br2 2.6652(10) yes
Te1 Br4 2.6814(11) yes
Te1 Br1 2.6944(11) yes
Te1 Br3 2.7201(10) yes
P1 O1 1.568(5) n
P1 C21 1.769(7) ?
P1 C11 1.772(7) ?
P1 C31 1.785(8) ?
O1 C1 1.473(8) ?
C1 C2 1.518(10) ?
C1 H1A 0.9900 ?
C1 H1B 0.9900 ?
C2 C3 1.529(10) ?
C2 H2A 0.9900 ?
C2 H2B 0.9900 ?
C3 C4 1.497(10) ?
C3 H3A 0.9900 ?
C3 H3B 0.9900 ?
C4 H4A 0.9900 ?
C4 H4B 0.9900 ?
C11 C12 1.394(10) ?
C11 C16 1.412(10) ?
C12 C13 1.390(11) ?
C12 H12 0.9500 ?
C13 C14 1.375(12) ?
C13 H13 0.9500 ?
C14 C15 1.384(12) ?
C14 H14 0.9500 ?
C15 C16 1.378(11) ?
C15 H15 0.9500 ?
C16 H16 0.9500 ?
C21 C22 1.387(11) ?
C21 C26 1.410(10) ?
C22 C23 1.375(11) ?
C22 H22 0.9500 ?
C23 C24 1.386(11) ?
C23 H23 0.9500 ?
C24 C25 1.375(12) ?
C24 H24 0.9500 ?
C25 C26 1.380(11) ?
C25 H25 0.9500 ?
C26 H26 0.9500 ?
C31 C36 1.382(11) ?
C31 C32 1.403(10) ?
C32 C33 1.399(11) ?
C32 H32 0.9500 ?
C33 C34 1.388(12) ?
C33 H33 0.9500 ?
C34 C35 1.380(12) ?
C34 H34 0.9500 ?
C35 C36 1.383(11) ?
C35 H35 0.9500 ?
C36 H36 0.9500 ?
N1 C5 1.140(14) ?
C5 C6 1.438(15) ?
C6 H6A 0.9800 ?
C6 H6B 0.9800 ?
C6 H6C 0.9800 ?

loop_
_geom_hbond_atom_site_label_D
_geom_hbond_atom_site_label_H
_geom_hbond_atom_site_label_A
_geom_hbond_site_symmetry_A
_geom_hbond_distance_DH
_geom_hbond_distance_HA
_geom_hbond_distance_DA
_geom_hbond_angle_DHA
C3 H3B Br1 . 0.99 2.82 3.450(7) 122
C26 H26 Br3 3_665 0.95 2.75 3.619(8) 152

loop_
_geom_torsion_atom_site_label_1
_geom_torsion_atom_site_label_2
_geom_torsion_atom_site_label_3
_geom_torsion_atom_site_label_4
_geom_torsion
C21 P1 O1 C1 41.9(6)
C11 P1 O1 C1 161.5(5)
C31 P1 O1 C1 -79.6(6)
P1 O1 C1 C2 -176.3(5)
O1 C1 C2 C3 -67.3(8)
C1 C2 C3 C4 -67.7(8)
C2 C3 C4 Te1 -176.9(5)
Br2 Te1 C4 C3 -62.1(5)
Br4 Te1 C4 C3 -153.9(6)
Br1 Te1 C4 C3 28.3(6)
Br3 Te1 C4 C3 115.4(5)
O1 P1 C11 C12 -11.4(8)
C21 P1 C11 C12 109.2(7)
C31 P1 C11 C12 -127.6(7)
O1 P1 C11 C16 170.5(6)
C21 P1 C11 C16 -69.0(7)
C31 P1 C11 C16 54.2(7)
C16 C11 C12 C13 0.1(13)
P1 C11 C12 C13 -178.0(7)
C11 C12 C13 C14 -1.3(14)
C12 C13 C14 C15 2.1(14)
C13 C14 C15 C16 -1.7(13)
C14 C15 C16 C11 0.5(12)
C12 C11 C16 C15 0.3(12)
P1 C11 C16 C15 178.5(6)
O1 P1 C21 C22 91.2(7)
C11 P1 C21 C22 -24.4(7)
C31 P1 C21 C22 -148.6(6)
O1 P1 C21 C26 -84.7(6)
C11 P1 C21 C26 159.7(6)
C31 P1 C21 C26 35.5(7)
C26 C21 C22 C23 -1.0(11)
P1 C21 C22 C23 -176.9(6)
C21 C22 C23 C24 1.1(12)
C22 C23 C24 C25 -1.0(11)
C23 C24 C25 C26 0.9(12)
C24 C25 C26 C21 -0.8(12)
C22 C21 C26 C25 0.9(11)
P1 C21 C26 C25 176.8(6)
O1 P1 C31 C36 -24.5(7)
C21 P1 C31 C36 -147.1(6)
C11 P1 C31 C36 89.3(7)
O1 P1 C31 C32 158.1(6)
C21 P1 C31 C32 35.5(7)
C11 P1 C31 C32 -88.1(7)
C36 C31 C32 C33 0.9(11)
P1 C31 C32 C33 178.3(6)
C31 C32 C33 C34 -1.3(12)
C32 C33 C34 C35 -0.1(13)
C33 C34 C35 C36 2.1(13)
C32 C31 C36 C35 1.1(12)
P1 C31 C36 C35 -176.3(6)
C34 C35 C36 C31 -2.6(13)
